data_1522755
loop_
_publ_author_name
'Raub, E.'

_publ_section_title
;
 Die Legierung der Platinmetalle mit Molybdaen
;
_journal_name_full 'Zeitschrift fuer Metallkunde'
_journal_page_first 23
_journal_page_last 30
_journal_volume 45
_journal_year 1954
_chemical_formula_sum 'Mo0.52 Rh0.48'
_space_group_IT_number 194
_symmetry_space_group_name_Hall '-P 6c 2c'
_symmetry_space_group_name_H-M 'P 63/m m c'
_cell_angle_alpha 90
_cell_angle_beta 90
_cell_angle_gamma 120
_cell_formula_units_Z 2
_cell_length_a 2.756
_cell_length_b 2.756
_cell_length_c 4.423
_cell_volume 29.094
_citation_journal_id_ASTM ZEMTAE
_cod_data_source_file Raub_ZEMTAE_1954_1271.cif
_cod_data_source_block Mo0.52Rh0.48
_cod_original_cell_volume 29.09417
_cod_database_code 1522755

loop_
_symmetry_equiv_pos_as_xyz
x,y,z
x-y,x,z+1/2
-y,x-y,z
-x,-y,z+1/2
-x+y,-x,z
y,-x+y,z+1/2
-y,-x,-z+1/2
x-y,-y,-z
x,x-y,-z+1/2
y,x,-z
-x+y,y,-z+1/2
-x,-x+y,-z
-x,-y,-z
-x+y,-x,-z-1/2
y,-x+y,-z
x,y,-z-1/2
x-y,x,-z
-y,x-y,-z-1/2
y,x,z-1/2
-x+y,y,z
-x,-x+y,z-1/2
-y,-x,z
x-y,-y,z-1/2
x,x-y,z

loop_
_atom_site_label
_atom_site_type_symbol
_atom_site_fract_x
_atom_site_fract_y
_atom_site_fract_z
_atom_site_occupancy
_atom_site_U_iso_or_equiv
Mo1 Mo 0.3333 0.6667 0.25 0.52 0.0
Rh1 Rh 0.3333 0.6667 0.25 0.48 0.0
